data_4331998
loop_
_publ_author_name
'Kennedy, Alan R.'
'Kirkhouse, Jennifer B. A.'
'Whyte, Lynda'

_publ_section_title
;
 Supramolecuar Motifs in s-Block Metal-Bound Sulfonated Monoazo
 Dyes:&#x00A0; The Case of Orange G
;
_journal_issue 7
_journal_name_full 'Inorganic Chemistry'
_journal_page_first 2965
_journal_page_last 2971
_journal_paper_doi 10.1021/ic0520115
_journal_volume 45
_journal_year 2006
_chemical_formula_sum 'C32 H46 Cs N4 Na3 O27 S4'
_chemical_formula_weight 1248.84
_chemical_name_systematic
;
 ?
;
_space_group_IT_number 15
_symmetry_cell_setting monoclinic
_symmetry_space_group_name_Hall '-C 2yc'
_symmetry_space_group_name_H-M 'C 1 2/c 1'
_atom_sites_solution_hydrogens geom
_atom_sites_solution_primary direct
_atom_sites_solution_secondary difmap
_audit_creation_method SHELXL-97
_cell_angle_alpha 90.00
_cell_angle_beta 92.686(1)
_cell_angle_gamma 90.00
_cell_formula_units_Z 4
_cell_length_a 10.0523(1)
_cell_length_b 18.4467(4)
_cell_length_c 25.6764(5)
_cell_measurement_reflns_used 20973
_cell_measurement_temperature 123(2)
_cell_measurement_theta_max 27.48
_cell_measurement_theta_min 1.00
_cell_volume 4755.99(15)
_computing_data_collection 'Denzo & Collect'
_computing_structure_refinement 'SHELXL-97 (Sheldrick, 1997)'
_computing_structure_solution SIR
_diffrn_ambient_temperature 123(2)
_diffrn_measured_fraction_theta_full 1.000
_diffrn_measured_fraction_theta_max 1.000
_diffrn_measurement_device_type 'Nonius Kappa CCD'
_diffrn_measurement_method 'omega and phi scans'
_diffrn_radiation_monochromator graphite
_diffrn_radiation_source 'fine-focus sealed tube'
_diffrn_radiation_type MoK\a
_diffrn_radiation_wavelength 0.71073
_diffrn_reflns_av_R_equivalents 0.0471
_diffrn_reflns_av_sigmaI/netI 0.0406
_diffrn_reflns_limit_h_max 13
_diffrn_reflns_limit_h_min -13
_diffrn_reflns_limit_k_max 22
_diffrn_reflns_limit_k_min -23
_diffrn_reflns_limit_l_max 33
_diffrn_reflns_limit_l_min -33
_diffrn_reflns_number 29113
_diffrn_reflns_theta_full 27.48
_diffrn_reflns_theta_max 27.48
_diffrn_reflns_theta_min 1.59
_diffrn_standards_decay_% 0
_diffrn_standards_number 0
_exptl_absorpt_coefficient_mu 1.077
_exptl_absorpt_correction_T_max 0.879
_exptl_absorpt_correction_T_min 0.799
_exptl_absorpt_correction_type multi-scan
_exptl_absorpt_process_details
;
multi-scan from symmetry-related measurements 
 Sortav (Blessing 1995)
;
_exptl_crystal_colour red
_exptl_crystal_density_diffrn 1.744
_exptl_crystal_density_method 'not measured'
_exptl_crystal_description prism
_exptl_crystal_F_000 2536
_exptl_crystal_size_max 0.40
_exptl_crystal_size_mid 0.25
_exptl_crystal_size_min 0.12
_refine_diff_density_max 0.399
_refine_diff_density_min -0.468
_refine_diff_density_rms 0.081
_refine_ls_extinction_method none
_refine_ls_goodness_of_fit_ref 1.049
_refine_ls_hydrogen_treatment mixed
_refine_ls_matrix_type full
_refine_ls_number_parameters 378
_refine_ls_number_reflns 5464
_refine_ls_number_restraints 0
_refine_ls_restrained_S_all 1.049
_refine_ls_R_factor_all 0.0463
_refine_ls_R_factor_gt 0.0297
_refine_ls_shift/su_max 0.001
_refine_ls_shift/su_mean 0.000
_refine_ls_structure_factor_coef Fsqd
_refine_ls_weighting_details 'calc w=1/[\s^2^(Fo^2^)+(0.0237P)^2^+6.6181P] where P=(Fo^2^+2Fc^2^)/3'
_refine_ls_weighting_scheme calc
_refine_ls_wR_factor_gt 0.0599
_refine_ls_wR_factor_ref 0.0648
_reflns_number_gt 4455
_reflns_number_total 5464
_reflns_threshold_expression I>2\s(I)
_cod_data_source_file ic0520115sup1.cif
_cod_data_source_block lw1
_cod_original_sg_symbol_H-M C2/c
_cod_database_code 4331998

loop_
_symmetry_equiv_pos_as_xyz
'x, y, z'
'-x, y, -z+1/2'
'x+1/2, y+1/2, z'
'-x+1/2, y+1/2, -z+1/2'
'-x, -y, -z'
'x, -y, z-1/2'
'-x+1/2, -y+1/2, -z'
'x+1/2, -y+1/2, z-1/2'

loop_
_atom_site_label
_atom_site_type_symbol
_atom_site_fract_x
_atom_site_fract_y
_atom_site_fract_z
_atom_site_U_iso_or_equiv
_atom_site_adp_type
_atom_site_occupancy
_atom_site_symmetry_multiplicity
_atom_site_calc_flag
_atom_site_refinement_flags
Cs1 Cs 0.0000 0.210384(12) 0.2500 0.02018(7) Uani 1 2 d S
Na1 Na -0.37007(8) 0.17702(5) 0.15857(3) 0.01692(19) Uani 1 1 d .
Na2 Na 0.0000 -0.05576(7) 0.2500 0.0156(3) Uani 1 2 d S
S1 S 0.01513(5) 0.36605(3) 0.13921(2) 0.01298(12) Uani 1 1 d .
S2 S 0.40500(5) 0.56527(3) 0.14106(2) 0.01157(11) Uani 1 1 d .
O1 O -0.10599(15) 0.40436(9) 0.15167(6) 0.0219(4) Uani 1 1 d .
O2 O -0.00883(15) 0.29897(8) 0.11127(6) 0.0185(3) Uani 1 1 d .
O1W O -0.26672(17) 0.27851(10) 0.19353(7) 0.0208(4) Uani 1 1 d .
O3 O 0.09995(15) 0.35494(9) 0.18646(6) 0.0207(4) Uani 1 1 d .
O2W O 0.17232(19) 0.19098(13) 0.13813(9) 0.0344(5) Uani 1 1 d .
O4 O 0.34769(14) 0.63754(8) 0.13535(6) 0.0150(3) Uani 1 1 d .
O3W O 0.1736(2) -0.02996(12) 0.19540(8) 0.0323(5) Uani 1 1 d .
O5 O 0.40451(14) 0.53958(8) 0.19490(6) 0.0150(3) Uani 1 1 d .
O4W O -0.33538(19) 0.09915(10) 0.23232(7) 0.0205(4) Uani 1 1 d .
O6 O 0.53616(14) 0.55938(8) 0.11908(6) 0.0150(3) Uani 1 1 d .
O5W O -0.13053(19) -0.15612(11) 0.21698(7) 0.0199(4) Uani 1 1 d .
O7 O -0.06589(15) 0.35958(9) -0.07627(6) 0.0182(3) Uani 1 1 d .
O6W O -0.58642(17) 0.19746(9) 0.18830(7) 0.0195(4) Uani 1 1 d .
O7W O 0.0000 0.48288(16) 0.2500 0.0315(7) Uani 1 2 d S
N1 N -0.11329(17) 0.37967(10) 0.03108(7) 0.0123(4) Uani 1 1 d .
N2 N -0.20888(17) 0.35090(10) 0.00216(7) 0.0131(4) Uani 1 1 d .
C1 C 0.1106(2) 0.42485(12) 0.09949(8) 0.0114(4) Uani 1 1 d .
C2 C 0.2028(2) 0.46625(11) 0.12818(8) 0.0113(4) Uani 1 1 d .
H2 H 0.2003 0.4671 0.1651 0.014 Uiso 1 1 calc R
C3 C 0.2989(2) 0.50652(11) 0.10376(8) 0.0111(4) Uani 1 1 d .
C4 C 0.3088(2) 0.50144(11) 0.05057(8) 0.0128(4) Uani 1 1 d .
H4 H 0.3803 0.5245 0.0342 0.015 Uiso 1 1 calc R
C4A C 0.2135(2) 0.46224(12) 0.02048(8) 0.0125(4) Uani 1 1 d .
C5 C 0.2254(2) 0.45867(12) -0.03529(8) 0.0154(5) Uani 1 1 d .
H5 H 0.2992 0.4816 -0.0502 0.018 Uiso 1 1 calc R
C6 C 0.1356(2) 0.42405(13) -0.06689(9) 0.0173(5) Uani 1 1 d .
H6 H 0.1485 0.4221 -0.1033 0.021 Uiso 1 1 calc R
C7 C 0.0202(2) 0.38981(12) -0.04636(8) 0.0144(5) Uani 1 1 d .
C8 C 0.0025(2) 0.39491(12) 0.00954(8) 0.0117(4) Uani 1 1 d .
C8A C 0.1064(2) 0.42637(11) 0.04411(8) 0.0112(4) Uani 1 1 d .
C9 C -0.3357(2) 0.33862(12) 0.02194(8) 0.0135(5) Uani 1 1 d .
C10 C -0.3640(2) 0.35765(13) 0.07252(9) 0.0183(5) Uani 1 1 d .
H10 H -0.2982 0.3800 0.0949 0.022 Uiso 1 1 calc R
C11 C -0.4903(2) 0.34346(13) 0.08980(9) 0.0207(5) Uani 1 1 d .
H11 H -0.5108 0.3559 0.1244 0.025 Uiso 1 1 calc R
C12 C -0.5869(2) 0.31125(13) 0.05695(10) 0.0213(5) Uani 1 1 d .
H12 H -0.6727 0.3013 0.0692 0.026 Uiso 1 1 calc R
C13 C -0.5580(2) 0.29372(13) 0.00630(9) 0.0208(5) Uani 1 1 d .
H13 H -0.6246 0.2724 -0.0163 0.025 Uiso 1 1 calc R
C14 C -0.4322(2) 0.30701(12) -0.01177(9) 0.0169(5) Uani 1 1 d .
H14 H -0.4121 0.2948 -0.0465 0.020 Uiso 1 1 calc R
H1N H -0.193(2) 0.3410(13) -0.0314(10) 0.020(7) Uiso 1 1 d .
H6W H 0.234(3) -0.0473(16) 0.1862(11) 0.028(9) Uiso 1 1 d .
H7W H -0.381(3) 0.0637(17) 0.2391(11) 0.035(9) Uiso 1 1 d .
H1W H -0.298(3) 0.3019(17) 0.2178(12) 0.038(9) Uiso 1 1 d .
H2W H -0.230(3) 0.3085(19) 0.1760(14) 0.056(11) Uiso 1 1 d .
H9W H -0.200(3) -0.1518(17) 0.2045(12) 0.042(10) Uiso 1 1 d .
H12W H -0.606(3) 0.1735(17) 0.2134(12) 0.039(9) Uiso 1 1 d .
H3W H 0.143(3) 0.156(2) 0.1285(13) 0.053(12) Uiso 1 1 d .
H11W H -0.654(4) 0.1963(18) 0.1669(14) 0.057(11) Uiso 1 1 d .
H8W H -0.259(3) 0.0831(17) 0.2317(12) 0.043(10) Uiso 1 1 d .
H4W H 0.124(3) 0.2206(19) 0.1290(13) 0.048(11) Uiso 1 1 d .
H5W H 0.142(4) -0.006(2) 0.1706(15) 0.074(13) Uiso 1 1 d .
H10W H -0.110(3) -0.1970(18) 0.2096(12) 0.041(10) Uiso 1 1 d .
H13W H 0.016(5) 0.460(2) 0.2723(14) 0.085(16) Uiso 1 1 d .

loop_
_atom_site_aniso_label
_atom_site_aniso_U_11
_atom_site_aniso_U_22
_atom_site_aniso_U_33
_atom_site_aniso_U_23
_atom_site_aniso_U_13
_atom_site_aniso_U_12
Cs1 0.02147(11) 0.01887(12) 0.02004(12) 0.000 -0.00072(8) 0.000
Na1 0.0159(4) 0.0205(5) 0.0142(5) -0.0036(4) -0.0007(3) -0.0001(4)
Na2 0.0154(6) 0.0150(7) 0.0162(6) 0.000 -0.0004(5) 0.000
S1 0.0124(3) 0.0146(3) 0.0120(3) 0.0020(2) 0.0005(2) -0.0035(2)
S2 0.0110(2) 0.0117(3) 0.0120(3) -0.0005(2) 0.00111(19) -0.0018(2)
O1 0.0170(8) 0.0272(10) 0.0223(9) 0.0016(7) 0.0092(7) 0.0011(7)
O2 0.0230(8) 0.0132(9) 0.0186(8) 0.0022(6) -0.0052(6) -0.0046(7)
O1W 0.0241(9) 0.0209(10) 0.0176(9) 0.0011(8) 0.0039(7) -0.0048(8)
O3 0.0215(9) 0.0259(10) 0.0141(8) 0.0064(7) -0.0041(6) -0.0117(7)
O2W 0.0205(10) 0.0177(11) 0.0633(15) -0.0074(10) -0.0143(9) 0.0001(9)
O4 0.0166(8) 0.0105(8) 0.0179(8) 0.0008(6) 0.0023(6) -0.0001(6)
O3W 0.0217(10) 0.0429(13) 0.0334(12) 0.0131(10) 0.0125(9) 0.0179(9)
O5 0.0140(7) 0.0191(9) 0.0117(8) 0.0005(6) -0.0010(6) -0.0001(6)
O4W 0.0196(9) 0.0200(10) 0.0222(9) 0.0014(7) 0.0043(7) 0.0030(8)
O6 0.0102(7) 0.0165(9) 0.0185(8) -0.0021(6) 0.0024(6) -0.0020(6)
O5W 0.0175(9) 0.0191(10) 0.0226(9) -0.0017(8) -0.0036(7) -0.0004(8)
O7 0.0170(8) 0.0231(9) 0.0141(8) -0.0046(7) -0.0025(6) -0.0011(7)
O6W 0.0178(9) 0.0234(10) 0.0175(9) 0.0017(8) 0.0015(7) 0.0005(7)
O7W 0.0475(18) 0.0183(15) 0.0305(17) 0.000 0.0197(14) 0.000
N1 0.0134(9) 0.0100(10) 0.0133(9) 0.0009(7) -0.0025(7) 0.0004(7)
N2 0.0137(9) 0.0147(10) 0.0108(10) -0.0008(8) -0.0017(7) -0.0004(7)
C1 0.0120(10) 0.0098(11) 0.0124(11) -0.0004(8) 0.0007(8) -0.0001(8)
C2 0.0130(10) 0.0111(11) 0.0098(10) -0.0005(8) 0.0003(8) 0.0032(8)
C3 0.0110(10) 0.0092(11) 0.0130(11) -0.0009(8) 0.0000(8) 0.0007(8)
C4 0.0121(10) 0.0104(11) 0.0162(11) 0.0022(9) 0.0026(8) 0.0010(9)
C4A 0.0131(11) 0.0131(11) 0.0114(11) -0.0009(9) 0.0005(8) 0.0022(9)
C5 0.0148(11) 0.0166(12) 0.0151(11) 0.0012(9) 0.0037(9) -0.0002(9)
C6 0.0189(11) 0.0220(13) 0.0112(11) -0.0034(9) 0.0023(9) 0.0019(10)
C7 0.0151(11) 0.0143(12) 0.0136(11) -0.0020(9) -0.0012(8) 0.0046(9)
C8 0.0135(10) 0.0091(11) 0.0124(11) 0.0003(8) -0.0005(8) 0.0006(8)
C8A 0.0115(10) 0.0095(11) 0.0128(10) 0.0002(8) 0.0009(8) 0.0042(8)
C9 0.0125(11) 0.0120(11) 0.0157(11) 0.0024(9) -0.0009(8) 0.0001(9)
C10 0.0188(12) 0.0202(13) 0.0159(12) -0.0008(10) -0.0004(9) -0.0005(10)
C11 0.0178(12) 0.0248(14) 0.0197(12) 0.0006(10) 0.0042(9) 0.0023(10)
C12 0.0132(11) 0.0220(13) 0.0291(14) 0.0046(10) 0.0037(10) -0.0008(10)
C13 0.0165(11) 0.0191(13) 0.0263(13) 0.0033(10) -0.0046(9) -0.0042(10)
C14 0.0175(11) 0.0177(13) 0.0151(12) 0.0014(9) -0.0015(9) -0.0008(9)

loop_
_atom_type_symbol
_atom_type_description
_atom_type_scat_dispersion_real
_atom_type_scat_dispersion_imag
_atom_type_scat_source
Cs Cs -0.3680 2.1192 'International Tables Vol C Tables 4.2.6.8 and 6.1.1.4'
Na Na 0.0362 0.0249 'International Tables Vol C Tables 4.2.6.8 and 6.1.1.4'
S S 0.1246 0.1234 'International Tables Vol C Tables 4.2.6.8 and 6.1.1.4'
O O 0.0106 0.0060 'International Tables Vol C Tables 4.2.6.8 and 6.1.1.4'
N N 0.0061 0.0033 'International Tables Vol C Tables 4.2.6.8 and 6.1.1.4'
C C 0.0033 0.0016 'International Tables Vol C Tables 4.2.6.8 and 6.1.1.4'
H H 0.0000 0.0000 'International Tables Vol C Tables 4.2.6.8 and 6.1.1.4'

loop_
_geom_angle_atom_site_label_1
_geom_angle_atom_site_label_2
_geom_angle_atom_site_label_3
_geom_angle
_geom_angle_site_symmetry_1
_geom_angle_site_symmetry_3
O1W Cs1 O1W 134.37(6) 2 .
O1W Cs1 O3 74.38(4) 2 2
O1W Cs1 O3 69.14(4) . 2
O1W Cs1 O3 69.14(4) 2 .
O1W Cs1 O3 74.38(4) . .
O3 Cs1 O3 72.51(6) 2 .
O1W Cs1 O2W 88.60(5) 2 .
O1W Cs1 O2W 96.03(5) . .
O3 Cs1 O2W 132.22(5) 2 .
O3 Cs1 O2W 59.72(5) . .
O1W Cs1 O2W 96.03(5) 2 2
O1W Cs1 O2W 88.60(5) . 2
O3 Cs1 O2W 59.72(5) 2 2
O3 Cs1 O2W 132.22(5) . 2
O2W Cs1 O2W 168.06(8) . 2
O1W Cs1 O4 147.17(4) 2 3_445
O1W Cs1 O4 57.02(4) . 3_445
O3 Cs1 O4 126.16(3) 2 3_445
O3 Cs1 O4 91.46(4) . 3_445
O2W Cs1 O4 58.57(4) . 3_445
O2W Cs1 O4 116.23(4) 2 3_445
O1W Cs1 O4 57.02(4) 2 4_545
O1W Cs1 O4 147.17(4) . 4_545
O3 Cs1 O4 91.46(4) 2 4_545
O3 Cs1 O4 126.16(3) . 4_545
O2W Cs1 O4 116.23(4) . 4_545
O2W Cs1 O4 58.57(4) 2 4_545
O4 Cs1 O4 135.12(5) 3_445 4_545
O1W Cs1 O5 136.18(4) 2 3_445
O1W Cs1 O5 87.91(4) . 3_445
O3 Cs1 O5 145.65(4) 2 3_445
O3 Cs1 O5 126.80(4) . 3_445
O2W Cs1 O5 73.37(4) . 3_445
O2W Cs1 O5 95.88(5) 2 3_445
O4 Cs1 O5 39.90(3) 3_445 3_445
O4 Cs1 O5 95.33(3) 4_545 3_445
O1W Cs1 O5 87.91(4) 2 4_545
O1W Cs1 O5 136.18(4) . 4_545
O3 Cs1 O5 126.80(4) 2 4_545
O3 Cs1 O5 145.65(4) . 4_545
O2W Cs1 O5 95.88(5) . 4_545
O2W Cs1 O5 73.37(4) 2 4_545
O4 Cs1 O5 95.33(3) 3_445 4_545
O4 Cs1 O5 39.90(3) 4_545 4_545
O5 Cs1 O5 55.91(5) 3_445 4_545
O1W Cs1 S2 138.23(3) 2 3_445
O1W Cs1 S2 77.22(3) . 3_445
O3 Cs1 S2 145.65(3) 2 3_445
O3 Cs1 S2 105.41(3) . 3_445
O2W Cs1 S2 56.89(4) . 3_445
O2W Cs1 S2 113.92(4) 2 3_445
O4 Cs1 S2 21.47(2) 3_445 3_445
O4 Cs1 S2 114.46(3) 4_545 3_445
O5 Cs1 S2 21.62(2) 3_445 3_445
O5 Cs1 S2 74.59(2) 4_545 3_445
O1W Cs1 S2 77.22(3) 2 4_545
O1W Cs1 S2 138.23(3) . 4_545
O3 Cs1 S2 105.41(3) 2 4_545
O3 Cs1 S2 145.65(3) . 4_545
O2W Cs1 S2 113.92(4) . 4_545
O2W Cs1 S2 56.89(4) 2 4_545
O4 Cs1 S2 114.46(3) 3_445 4_545
O4 Cs1 S2 21.47(3) 4_545 4_545
O5 Cs1 S2 74.59(2) 3_445 4_545
O5 Cs1 S2 21.62(2) 4_545 4_545
S2 Cs1 S2 94.839(16) 3_445 4_545
O1W Cs1 H2W 124.4(6) 2 .
O1W Cs1 H2W 13.5(6) . .
O3 Cs1 H2W 68.7(6) 2 .
O3 Cs1 H2W 61.0(6) . .
O2W Cs1 H2W 86.9(6) . .
O2W Cs1 H2W 99.4(6) 2 .
O4 Cs1 H2W 58.9(6) 3_445 .
O4 Cs1 H2W 156.6(6) 4_545 .
O5 Cs1 H2W 94.8(6) 3_445 .
O5 Cs1 H2W 147.7(6) 4_545 .
S2 Cs1 H2W 80.3(6) 3_445 .
S2 Cs1 H2W 151.7(6) 4_545 .
O1W Cs1 H4W 93.2(6) 2 .
O1W Cs1 H4W 84.4(6) . .
O3 Cs1 H4W 122.5(6) 2 .
O3 Cs1 H4W 51.1(6) . .
O2W Cs1 H4W 12.7(6) . .
O2W Cs1 H4W 170.7(6) 2 .
O4 Cs1 H4W 54.7(6) 3_445 .
O4 Cs1 H4W 128.3(6) 4_545 .
O5 Cs1 H4W 77.9(6) 3_445 .
O5 Cs1 H4W 107.9(6) 4_545 .
S2 Cs1 H4W 58.6(6) 3_445 .
S2 Cs1 H4W 126.5(6) 4_545 .
H2W Cs1 H4W 74.5(9) . .
O7 Na1 O1W 134.74(7) 7_455 .
O7 Na1 O6W 97.01(7) 7_455 .
O1W Na1 O6W 98.58(7) . .
O7 Na1 O4W 125.48(7) 7_455 .
O1W Na1 O4W 97.67(7) . .
O6W Na1 O4W 86.70(7) . .
O7 Na1 O4 84.35(6) 7_455 3_445
O1W Na1 O4 86.77(6) . 3_445
O6W Na1 O4 170.71(7) . 3_445
O4W Na1 O4 85.06(6) . 3_445
O7 Na1 Cs1 137.63(5) 7_455 .
O1W Na1 Cs1 46.81(5) . .
O6W Na1 Cs1 125.35(5) . .
O4W Na1 Cs1 64.40(5) . .
O4 Na1 Cs1 53.98(4) 3_445 .
O3W Na2 O3W 156.51(12) 2 .
O3W Na2 O5W 87.58(7) 2 .
O3W Na2 O5W 110.87(7) . .
O3W Na2 O5W 110.87(7) 2 2
O3W Na2 O5W 87.58(7) . 2
O5W Na2 O5W 79.09(10) . 2
O3W Na2 O5 77.81(7) 2 4_545
O3W Na2 O5 85.18(7) . 4_545
O5W Na2 O5 163.63(6) . 4_545
O5W Na2 O5 99.11(6) 2 4_545
O3W Na2 O5 85.18(7) 2 3_445
O3W Na2 O5 77.81(7) . 3_445
O5W Na2 O5 99.11(6) . 3_445
O5W Na2 O5 163.63(6) 2 3_445
O5 Na2 O5 87.10(8) 4_545 3_445
O3W Na2 Cs1 78.25(6) 2 .
O3W Na2 Cs1 78.25(6) . .
O5W Na2 Cs1 140.46(5) . .
O5W Na2 Cs1 140.46(5) 2 .
O5 Na2 Cs1 43.55(4) 4_545 .
O5 Na2 Cs1 43.55(4) 3_445 .
O2 S1 O1 113.77(10) . .
O2 S1 O3 111.63(10) . .
O1 S1 O3 110.26(10) . .
O2 S1 C1 108.43(10) . .
O1 S1 C1 107.81(10) . .
O3 S1 C1 104.42(9) . .
O2 S1 Cs1 74.37(6) . .
O1 S1 Cs1 97.49(7) . .
O3 S1 Cs1 50.09(6) . .
C1 S1 Cs1 149.92(7) . .
O4 S2 O5 111.90(9) . .
O4 S2 O6 112.87(9) . .
O5 S2 O6 112.58(9) . .
O4 S2 C3 106.28(9) . .
O5 S2 C3 106.53(9) . .
O6 S2 C3 106.08(9) . .
O4 S2 Cs1 62.18(6) . 3
O5 S2 Cs1 64.03(6) . 3
O6 S2 Cs1 97.53(6) . 3
C3 S2 Cs1 156.37(7) . 3
Na1 O1W Cs1 101.99(6) . .
Na1 O1W H1W 122(2) . .
Cs1 O1W H1W 102(2) . .
Na1 O1W H2W 123(3) . .
Cs1 O1W H2W 97(2) . .
H1W O1W H2W 105(3) . .
S1 O3 Cs1 110.06(8) . .
Cs1 O2W H3W 99(3) . .
Cs1 O2W H4W 81(3) . .
H3W O2W H4W 106(3) . .
S2 O4 Na1 127.69(9) . 3
S2 O4 Cs1 96.35(7) . 3
Na1 O4 Cs1 92.42(5) 3 3
Na2 O3W H6W 139(2) . .
Na2 O3W H5W 107(3) . .
H6W O3W H5W 106(3) . .
S2 O5 Na2 140.14(9) . 3
S2 O5 Cs1 94.36(7) . 3
Na2 O5 Cs1 108.50(5) 3 3
Na1 O4W H7W 126(2) . .
Na1 O4W H8W 108(2) . .
H7W O4W H8W 104(3) . .
Na2 O5W H9W 123(2) . .
Na2 O5W H10W 131(2) . .
H9W O5W H10W 104(3) . .
C7 O7 Na1 148.35(15) . 7_455
Na1 O6W H12W 116(2) . .
Na1 O6W H11W 120(2) . .
H12W O6W H11W 106(3) . .
N2 N1 C8 118.85(18) . .
N1 N2 C9 121.03(18) . .
N1 N2 H1N 117.9(15) . .
C9 N2 H1N 121.1(15) . .
C2 C1 C8A 120.55(19) . .
C2 C1 S1 113.12(15) . .
C8A C1 S1 126.05(16) . .
C1 C2 C3 121.07(19) . .
C1 C2 H2 119.5 . .
C3 C2 H2 119.5 . .
C4 C3 C2 119.63(19) . .
C4 C3 S2 120.58(16) . .
C2 C3 S2 119.78(16) . .
C3 C4 C4A 120.14(19) . .
C3 C4 H4 119.9 . .
C4A C4 H4 119.9 . .
C4 C4A C8A 121.03(19) . .
C4 C4A C5 118.90(19) . .
C8A C4A C5 120.07(19) . .
C6 C5 C4A 122.3(2) . .
C6 C5 H5 118.8 . .
C4A C5 H5 118.8 . .
C5 C6 C7 121.0(2) . .
C5 C6 H6 119.5 . .
C7 C6 H6 119.5 . .
O7 C7 C6 120.8(2) . .
O7 C7 C8 121.1(2) . .
C6 C7 C8 117.96(19) . .
N1 C8 C7 122.72(19) . .
N1 C8 C8A 116.28(18) . .
C7 C8 C8A 120.53(19) . .
C1 C8A C4A 116.66(18) . .
C1 C8A C8 125.98(19) . .
C4A C8A C8 117.36(18) . .
C10 C9 C14 121.2(2) . .
C10 C9 N2 121.64(19) . .
C14 C9 N2 117.2(2) . .
C9 C10 C11 118.8(2) . .
C9 C10 H10 120.6 . .
C11 C10 H10 120.6 . .
C10 C11 C12 120.6(2) . .
C10 C11 H11 119.7 . .
C12 C11 H11 119.7 . .
C13 C12 C11 119.9(2) . .
C13 C12 H12 120.0 . .
C11 C12 H12 120.0 . .
C12 C13 C14 120.5(2) . .
C12 C13 H13 119.8 . .
C14 C13 H13 119.8 . .
C13 C14 C9 118.9(2) . .
C13 C14 H14 120.5 . .
C9 C14 H14 120.5 . .

loop_
_geom_bond_atom_site_label_1
_geom_bond_atom_site_label_2
_geom_bond_distance
_geom_bond_site_symmetry_2
Cs1 O1W 3.2412(17) 2
Cs1 O1W 3.2412(17) .
Cs1 O3 3.3070(15) 2
Cs1 O3 3.3070(15) .
Cs1 O2W 3.442(2) .
Cs1 O2W 3.442(2) 2
Cs1 O4 3.5205(15) 3_445
Cs1 O4 3.5205(15) 4_545
Cs1 O5 3.5669(15) 3_445
Cs1 O5 3.5669(15) 4_545
Cs1 S2 3.9562(5) 3_445
Cs1 S2 3.9562(5) 4_545
Cs1 H2W 3.44(3) .
Cs1 H4W 3.41(3) .
Na1 O7 2.2822(17) 7_455
Na1 O1W 2.303(2) .
Na1 O6W 2.3686(19) .
Na1 O4W 2.3893(19) .
Na1 O4 2.4083(17) 3_445
Na2 O3W 2.3381(19) 2
Na2 O3W 2.3381(19) .
Na2 O5W 2.401(2) .
Na2 O5W 2.401(2) 2
Na2 O5 2.4267(17) 4_545
Na2 O5 2.4267(17) 3_445
S1 O2 1.4449(16) .
S1 O1 1.4562(16) .
S1 O3 1.4643(15) .
S1 C1 1.797(2) .
S2 O4 1.4570(16) .
S2 O5 1.4617(15) .
S2 O6 1.4623(15) .
S2 C3 1.770(2) .
S2 Cs1 3.9562(5) 3
O1W H1W 0.83(3) .
O1W H2W 0.81(4) .
O2W H3W 0.75(4) .
O2W H4W 0.76(4) .
O4 Na1 2.4083(17) 3
O4 Cs1 3.5205(15) 3
O3W H6W 0.73(3) .
O3W H5W 0.83(4) .
O5 Na2 2.4267(17) 3
O5 Cs1 3.5669(15) 3
O4W H7W 0.82(3) .
O4W H8W 0.82(3) .
O5W H9W 0.76(3) .
O5W H10W 0.81(3) .
O7 C7 1.260(3) .
O7 Na1 2.2822(17) 7_455
O6W H12W 0.81(3) .
O6W H11W 0.86(4) .
O7W H13W 0.72(3) .
N1 N2 1.300(2) .
N1 C8 1.342(3) .
N2 C9 1.412(3) .
N2 H1N 0.90(2) .
C1 C2 1.386(3) .
C1 C8A 1.421(3) .
C2 C3 1.391(3) .
C2 H2 0.9500 .
C3 C4 1.377(3) .
C4 C4A 1.403(3) .
C4 H4 0.9500 .
C4A C8A 1.423(3) .
C4A C5 1.444(3) .
C5 C6 1.346(3) .
C5 H5 0.9500 .
C6 C7 1.442(3) .
C6 H6 0.9500 .
C7 C8 1.457(3) .
C8 C8A 1.459(3) .
C9 C10 1.388(3) .
C9 C14 1.397(3) .
C10 C11 1.389(3) .
C10 H10 0.9500 .
C11 C12 1.389(3) .
C11 H11 0.9500 .
C12 C13 1.384(3) .
C12 H12 0.9500 .
C13 C14 1.389(3) .
C13 H13 0.9500 .
C14 H14 0.9500 .

loop_
_geom_torsion_atom_site_label_1
_geom_torsion_atom_site_label_2
_geom_torsion_atom_site_label_3
_geom_torsion_atom_site_label_4
_geom_torsion
_geom_torsion_site_symmetry_1
_geom_torsion_site_symmetry_4
O1W Cs1 Na1 O7 92.40(16) 2 7_455
O1W Cs1 Na1 O7 113.80(11) . 7_455
O3 Cs1 Na1 O7 143.16(8) 2 7_455
O3 Cs1 Na1 O7 70.09(8) . 7_455
O2W Cs1 Na1 O7 10.74(9) . 7_455
O2W Cs1 Na1 O7 -157.44(9) 2 7_455
O4 Cs1 Na1 O7 -12.14(8) 3_445 7_455
O4 Cs1 Na1 O7 -118.10(8) 4_545 7_455
O5 Cs1 Na1 O7 -59.83(8) 3_445 7_455
O5 Cs1 Na1 O7 -85.18(8) 4_545 7_455
S2 Cs1 Na1 O7 -34.31(7) 3_445 7_455
S2 Cs1 Na1 O7 -105.94(8) 4_545 7_455
O1W Cs1 Na1 O1W -21.4(2) 2 .
O3 Cs1 Na1 O1W 29.36(7) 2 .
O3 Cs1 Na1 O1W -43.71(8) . .
O2W Cs1 Na1 O1W -103.06(8) . .
O2W Cs1 Na1 O1W 88.76(8) 2 .
O4 Cs1 Na1 O1W -125.93(9) 3_445 .
O4 Cs1 Na1 O1W 128.11(8) 4_545 .
O5 Cs1 Na1 O1W -173.63(8) 3_445 .
O5 Cs1 Na1 O1W 161.02(7) 4_545 .
S2 Cs1 Na1 O1W -148.11(7) 3_445 .
S2 Cs1 Na1 O1W 140.26(7) 4_545 .
O1W Cs1 Na1 O6W -86.88(15) 2 .
O1W Cs1 Na1 O6W -65.48(9) . .
O3 Cs1 Na1 O6W -36.12(7) 2 .
O3 Cs1 Na1 O6W -109.18(7) . .
O2W Cs1 Na1 O6W -168.54(8) . .
O2W Cs1 Na1 O6W 23.28(8) 2 .
O4 Cs1 Na1 O6W 168.59(9) 3_445 .
O4 Cs1 Na1 O6W 62.63(8) 4_545 .
O5 Cs1 Na1 O6W 120.90(7) 3_445 .
O5 Cs1 Na1 O6W 95.55(7) 4_545 .
S2 Cs1 Na1 O6W 146.41(7) 3_445 .
S2 Cs1 Na1 O6W 74.78(7) 4_545 .
O1W Cs1 Na1 O4W -152.15(14) 2 .
O1W Cs1 Na1 O4W -130.75(9) . .
O3 Cs1 Na1 O4W -101.39(6) 2 .
O3 Cs1 Na1 O4W -174.46(6) . .
O2W Cs1 Na1 O4W 126.19(6) . .
O2W Cs1 Na1 O4W -41.99(6) 2 .
O4 Cs1 Na1 O4W 103.31(7) 3_445 .
O4 Cs1 Na1 O4W -2.65(6) 4_545 .
O5 Cs1 Na1 O4W 55.62(6) 3_445 .
O5 Cs1 Na1 O4W 30.27(6) 4_545 .
S2 Cs1 Na1 O4W 81.13(5) 3_445 .
S2 Cs1 Na1 O4W 9.51(5) 4_545 .
O1W Cs1 Na1 O4 104.53(14) 2 3_445
O1W Cs1 Na1 O4 125.93(9) . 3_445
O3 Cs1 Na1 O4 155.29(5) 2 3_445
O3 Cs1 Na1 O4 82.23(6) . 3_445
O2W Cs1 Na1 O4 22.87(6) . 3_445
O2W Cs1 Na1 O4 -145.31(6) 2 3_445
O4 Cs1 Na1 O4 -105.96(8) 4_545 3_445
O5 Cs1 Na1 O4 -47.69(5) 3_445 3_445
O5 Cs1 Na1 O4 -73.04(5) 4_545 3_445
S2 Cs1 Na1 O4 -22.18(5) 3_445 3_445
S2 Cs1 Na1 O4 -93.80(5) 4_545 3_445
O1W Cs1 Na2 O3W 113.29(7) 2 2
O1W Cs1 Na2 O3W -66.71(7) . 2
O3 Cs1 Na2 O3W 18.72(7) 2 2
O3 Cs1 Na2 O3W -161.28(7) . 2
O2W Cs1 Na2 O3W -160.77(6) . 2
O2W Cs1 Na2 O3W 19.23(6) 2 2
O4 Cs1 Na2 O3W -102.37(6) 3_445 2
O4 Cs1 Na2 O3W 77.63(6) 4_545 2
O5 Cs1 Na2 O3W -95.41(7) 3_445 2
O5 Cs1 Na2 O3W 84.59(7) 4_545 2
S2 Cs1 Na2 O3W -111.29(6) 3_445 2
S2 Cs1 Na2 O3W 68.71(6) 4_545 2
O1W Cs1 Na2 O3W -66.71(7) 2 .
O1W Cs1 Na2 O3W 113.29(7) . .
O3 Cs1 Na2 O3W -161.28(7) 2 .
O3 Cs1 Na2 O3W 18.72(7) . .
O2W Cs1 Na2 O3W 19.23(6) . .
O2W Cs1 Na2 O3W -160.77(6) 2 .
O4 Cs1 Na2 O3W 77.63(6) 3_445 .
O4 Cs1 Na2 O3W -102.37(6) 4_545 .
O5 Cs1 Na2 O3W 84.59(7) 3_445 .
O5 Cs1 Na2 O3W -95.41(7) 4_545 .
S2 Cs1 Na2 O3W 68.71(6) 3_445 .
S2 Cs1 Na2 O3W -111.29(6) 4_545 .
O1W Cs1 Na2 O5W -175.35(8) 2 .
O1W Cs1 Na2 O5W 4.65(8) . .
O3 Cs1 Na2 O5W 90.08(8) 2 .
O3 Cs1 Na2 O5W -89.92(8) . .
O2W Cs1 Na2 O5W -89.40(7) . .
O2W Cs1 Na2 O5W 90.60(7) 2 .
O4 Cs1 Na2 O5W -31.01(7) 3_445 .
O4 Cs1 Na2 O5W 148.99(7) 4_545 .
O5 Cs1 Na2 O5W -24.05(8) 3_445 .
O5 Cs1 Na2 O5W 155.95(8) 4_545 .
S2 Cs1 Na2 O5W -39.93(7) 3_445 .
S2 Cs1 Na2 O5W 140.07(7) 4_545 .
O1W Cs1 Na2 O5W 4.65(8) 2 2
O1W Cs1 Na2 O5W -175.35(8) . 2
O3 Cs1 Na2 O5W -89.92(8) 2 2
O3 Cs1 Na2 O5W 90.08(8) . 2
O2W Cs1 Na2 O5W 90.60(7) . 2
O2W Cs1 Na2 O5W -89.40(7) 2 2
O4 Cs1 Na2 O5W 148.99(7) 3_445 2
O4 Cs1 Na2 O5W -31.01(7) 4_545 2
O5 Cs1 Na2 O5W 155.95(8) 3_445 2
O5 Cs1 Na2 O5W -24.05(8) 4_545 2
S2 Cs1 Na2 O5W 140.07(7) 3_445 2
S2 Cs1 Na2 O5W -39.93(7) 4_545 2
O1W Cs1 Na2 O5 28.69(6) 2 4_545
O1W Cs1 Na2 O5 -151.31(6) . 4_545
O3 Cs1 Na2 O5 -65.87(7) 2 4_545
O3 Cs1 Na2 O5 114.13(7) . 4_545
O2W Cs1 Na2 O5 114.64(6) . 4_545
O2W Cs1 Na2 O5 -65.36(6) 2 4_545
O4 Cs1 Na2 O5 173.04(6) 3_445 4_545
O4 Cs1 Na2 O5 -6.96(6) 4_545 4_545
O5 Cs1 Na2 O5 180.0 3_445 4_545
S2 Cs1 Na2 O5 164.12(5) 3_445 4_545
S2 Cs1 Na2 O5 -15.88(5) 4_545 4_545
O1W Cs1 Na2 O5 -151.31(6) 2 3_445
O1W Cs1 Na2 O5 28.69(6) . 3_445
O3 Cs1 Na2 O5 114.13(7) 2 3_445
O3 Cs1 Na2 O5 -65.87(7) . 3_445
O2W Cs1 Na2 O5 -65.36(6) . 3_445
O2W Cs1 Na2 O5 114.64(6) 2 3_445
O4 Cs1 Na2 O5 -6.96(6) 3_445 3_445
O4 Cs1 Na2 O5 173.04(6) 4_545 3_445
O5 Cs1 Na2 O5 180.0 4_545 3_445
S2 Cs1 Na2 O5 -15.88(5) 3_445 3_445
S2 Cs1 Na2 O5 164.12(5) 4_545 3_445
O1W Cs1 S1 O2 133.63(7) 2 .
O1W Cs1 S1 O2 -79.52(8) . .
O3 Cs1 S1 O2 -152.11(7) 2 .
O3 Cs1 S1 O2 137.14(11) . .
O2W Cs1 S1 O2 44.62(8) . .
O2W Cs1 S1 O2 -128.96(8) 2 .
O4 Cs1 S1 O2 -18.37(7) 3_445 .
O4 Cs1 S1 O2 132.99(8) 4_545 .
O5 Cs1 S1 O2 -6.57(7) 3_445 .
O5 Cs1 S1 O2 50.17(9) 4_545 .
S2 Cs1 S1 O2 -4.61(7) 3_445 .
S2 Cs1 S1 O2 102.83(8) 4_545 .
O1W Cs1 S1 O1 -113.70(8) 2 .
O1W Cs1 S1 O1 33.15(8) . .
O3 Cs1 S1 O1 -39.44(7) 2 .
O3 Cs1 S1 O1 -110.20(11) . .
O2W Cs1 S1 O1 157.29(8) . .
O2W Cs1 S1 O1 -16.30(9) 2 .
O4 Cs1 S1 O1 94.30(7) 3_445 .
O4 Cs1 S1 O1 -114.35(8) 4_545 .
O5 Cs1 S1 O1 106.10(7) 3_445 .
O5 Cs1 S1 O1 162.84(8) 4_545 .
S2 Cs1 S1 O1 108.05(7) 3_445 .
S2 Cs1 S1 O1 -144.51(7) 4_545 .
O1W Cs1 S1 O3 -3.51(9) 2 .
O1W Cs1 S1 O3 143.34(10) . .
O3 Cs1 S1 O3 70.75(11) 2 .
O2W Cs1 S1 O3 -92.51(10) . .
O2W Cs1 S1 O3 93.90(10) 2 .
O4 Cs1 S1 O3 -155.51(9) 3_445 .
O4 Cs1 S1 O3 -4.15(10) 4_545 .
O5 Cs1 S1 O3 -143.70(9) 3_445 .
O5 Cs1 S1 O3 -86.97(10) 4_545 .
S2 Cs1 S1 O3 -141.75(9) 3_445 .
S2 Cs1 S1 O3 -34.31(10) 4_545 .
O1W Cs1 S1 C1 33.71(15) 2 .
O1W Cs1 S1 C1 -179.44(15) . .
O3 Cs1 S1 C1 107.98(14) 2 .
O3 Cs1 S1 C1 37.22(16) . .
O2W Cs1 S1 C1 -55.29(15) . .
O2W Cs1 S1 C1 131.12(15) 2 .
O4 Cs1 S1 C1 -118.29(14) 3_445 .
O4 Cs1 S1 C1 33.07(15) 4_545 .
O5 Cs1 S1 C1 -106.48(14) 3_445 .
O5 Cs1 S1 C1 -49.75(15) 4_545 .
S2 Cs1 S1 C1 -104.53(14) 3_445 .
S2 Cs1 S1 C1 2.91(16) 4_545 .
O7 Na1 O1W Cs1 -119.76(8) 7_455 .
O6W Na1 O1W Cs1 131.37(7) . .
O4W Na1 O1W Cs1 43.58(7) . .
O4 Na1 O1W Cs1 -40.99(6) 3_445 .
O1W Cs1 O1W Na1 172.32(7) 2 .
O3 Cs1 O1W Na1 -148.56(8) 2 .
O3 Cs1 O1W Na1 134.58(7) . .
O2W Cs1 O1W Na1 78.36(7) . .
O2W Cs1 O1W Na1 -90.60(7) 2 .
O4 Cs1 O1W Na1 32.28(5) 3_445 .
O4 Cs1 O1W Na1 -91.26(9) 4_545 .
O5 Cs1 O1W Na1 5.34(6) 3_445 .
O5 Cs1 O1W Na1 -26.65(10) 4_545 .
S2 Cs1 O1W Na1 24.32(5) 3_445 .
S2 Cs1 O1W Na1 -58.56(9) 4_545 .
O2 S1 O3 Cs1 -44.81(11) . .
O1 S1 O3 Cs1 82.68(10) . .
C1 S1 O3 Cs1 -161.76(8) . .
O1W Cs1 O3 S1 176.25(10) 2 .
O1W Cs1 O3 S1 -31.67(9) . .
O3 Cs1 O3 S1 -104.24(10) 2 .
O2W Cs1 O3 S1 75.17(9) . .
O2W Cs1 O3 S1 -104.93(9) 2 .
O4 Cs1 O3 S1 23.40(9) 3_445 .
O4 Cs1 O3 S1 177.13(7) 4_545 .
O5 Cs1 O3 S1 43.47(10) 3_445 .
O5 Cs1 O3 S1 125.06(8) 4_545 .
S2 Cs1 O3 S1 39.95(9) 3_445 .
S2 Cs1 O3 S1 163.89(5) 4_545 .
O5 S2 O4 Na1 -56.27(13) . 3
O6 S2 O4 Na1 175.51(9) . 3
C3 S2 O4 Na1 59.64(13) . 3
Cs1 S2 O4 Na1 -98.03(10) 3 3
O5 S2 O4 Cs1 41.76(9) . 3
O6 S2 O4 Cs1 -86.46(8) . 3
C3 S2 O4 Cs1 157.68(7) . 3
O4 S2 O5 Na2 -166.92(12) . 3
O6 S2 O5 Na2 -38.55(17) . 3
C3 S2 O5 Na2 77.32(15) . 3
Cs1 S2 O5 Na2 -125.99(14) 3 3
O4 S2 O5 Cs1 -40.94(8) . 3
O6 S2 O5 Cs1 87.44(8) . 3
C3 S2 O5 Cs1 -156.70(7) . 3
C8 N1 N2 C9 -175.43(19) . .
O2 S1 C1 C2 -143.72(15) . .
O1 S1 C1 C2 92.68(17) . .
O3 S1 C1 C2 -24.58(18) . .
Cs1 S1 C1 C2 -53.2(2) . .
O2 S1 C1 C8A 30.3(2) . .
O1 S1 C1 C8A -93.3(2) . .
O3 S1 C1 C8A 149.40(18) . .
Cs1 S1 C1 C8A 120.78(17) . .
C8A C1 C2 C3 -4.2(3) . .
S1 C1 C2 C3 170.13(16) . .
C1 C2 C3 C4 -4.5(3) . .
C1 C2 C3 S2 174.13(16) . .
O4 S2 C3 C4 80.68(19) . .
O5 S2 C3 C4 -159.84(17) . .
O6 S2 C3 C4 -39.7(2) . .
Cs1 S2 C3 C4 137.63(15) 3 .
O4 S2 C3 C2 -97.93(18) . .
O5 S2 C3 C2 21.5(2) . .
O6 S2 C3 C2 141.70(17) . .
Cs1 S2 C3 C2 -41.0(3) 3 .
C2 C3 C4 C4A 7.0(3) . .
S2 C3 C4 C4A -171.65(16) . .
C3 C4 C4A C8A -0.8(3) . .
C3 C4 C4A C5 179.2(2) . .
C4 C4A C5 C6 -177.9(2) . .
C8A C4A C5 C6 2.1(3) . .
C4A C5 C6 C7 1.4(3) . .
Na1 O7 C7 C6 6.0(4) 7_455 .
Na1 O7 C7 C8 -177.56(18) 7_455 .
C5 C6 C7 O7 177.6(2) . .
C5 C6 C7 C8 1.0(3) . .
N2 N1 C8 C7 8.5(3) . .
N2 N1 C8 C8A -179.34(18) . .
O7 C7 C8 N1 -11.7(3) . .
C6 C7 C8 N1 164.8(2) . .
O7 C7 C8 C8A 176.5(2) . .
C6 C7 C8 C8A -6.9(3) . .
C2 C1 C8A C4A 10.0(3) . .
S1 C1 C8A C4A -163.61(16) . .
C2 C1 C8A C8 -169.7(2) . .
S1 C1 C8A C8 16.7(3) . .
C4 C4A C8A C1 -7.5(3) . .
C5 C4A C8A C1 172.48(19) . .
C4 C4A C8A C8 172.22(19) . .
C5 C4A C8A C8 -7.8(3) . .
N1 C8 C8A C1 17.6(3) . .
C7 C8 C8A C1 -170.1(2) . .
N1 C8 C8A C4A -162.07(19) . .
C7 C8 C8A C4A 10.2(3) . .
N1 N2 C9 C10 1.0(3) . .
N1 N2 C9 C14 -179.57(19) . .
C14 C9 C10 C11 1.2(3) . .
N2 C9 C10 C11 -179.4(2) . .
C9 C10 C11 C12 -0.4(4) . .
C10 C11 C12 C13 -0.7(4) . .
C11 C12 C13 C14 1.1(4) . .
C12 C13 C14 C9 -0.3(3) . .
C10 C9 C14 C13 -0.9(3) . .
N2 C9 C14 C13 179.7(2) . .
